data_7102461
loop_
_publ_author_name
'Lam, Chi-Keung'
'Cheng, Mei-Fun'
'Li, Chi-Lun'
'Zhang, Jie-Peng'
'Chen, Xiao-Ming'
'Li, Wai-Kee'
'Mak, Thomas C W'

_publ_section_title
;
 Stabilization of D5h and C2v valence tautomers of the croconate
 dianion.
;
_journal_issue 4
_journal_name_full 'Chemical communications (Cambridge, England)'
_journal_page_first 448
_journal_page_last 449
_journal_paper_doi 10.1039/b312545a
_journal_year 2004
_chemical_formula_moiety '[(n-C4H9)4N+]2(C5O5)2-.3(CH3NH)2CO'
_chemical_formula_sum 'C46 H96 N8 O8'
_chemical_formula_weight 889.31
_chemical_melting_point 424.1(10)
_chemical_name_common 'bis(tetra-n-butylammonium) croconate-1,3-dimethylurea (1/3) '
_chemical_name_systematic
;
bis(tetra-n-butylammonium) croconate-1,3-dimethylurea (1/3)
;
_space_group_IT_number 15
_symmetry_cell_setting monoclinic
_symmetry_space_group_name_Hall '-C 2yc'
_symmetry_space_group_name_H-M 'C 1 2/c 1'
_atom_sites_solution_hydrogens geom
_atom_sites_solution_primary direct
_atom_sites_solution_secondary difmap
_audit_creation_method SHELXL-97
_cell_angle_alpha 90.00
_cell_angle_beta 93.204(18)
_cell_angle_gamma 90.00
_cell_formula_units_Z 4
_cell_length_a 25.211(4)
_cell_length_b 13.5697(19)
_cell_length_c 15.775(2)
_cell_measurement_temperature 123
_cell_volume 5388.4(14)
_computing_cell_refinement
;
SAINT-PLUS for Windows NT, Ver. 5.0, Bruker AXS Inc., 
Madison, Wisconsin, USA, 1997.
;
_computing_data_collection 'SMART for Windows NT, Bruker AXS Inc., Madison, Wisconsin, USA, 1997.'
_computing_data_reduction
;SAINT-PLUS for Windows NT, Ver. 5.0, Bruker AXS Inc., Madison,
Wisconsin, USA, 1997.
;
_computing_molecular_graphics
;
XP-Interactive Molecular Graphics, Ver. 5.1, Bruker AXS Inc., Madison,
Wisconsin, USA, 1998.
;
_computing_publication_material 'SHELXTL-Bruker AXS Inc., Madison, Wisconsin, USA, 1998.'
_computing_structure_refinement 'SHELXL-97 (Sheldrick, 1997)'
_computing_structure_solution 'SHELXS-97 (Sheldrick, 1990)'
_diffrn_ambient_temperature 123
_diffrn_measured_fraction_theta_full 0.999
_diffrn_measured_fraction_theta_max 0.999
_diffrn_measurement_device_type ' Smart Apex CCD'
_diffrn_measurement_method ' omega scan '
_diffrn_radiation_monochromator graphite
_diffrn_radiation_source 'fine-focus sealed tube'
_diffrn_radiation_type MoK\a
_diffrn_radiation_wavelength 0.71073
_diffrn_reflns_av_R_equivalents 0.0222
_diffrn_reflns_av_sigmaI/netI 0.0212
_diffrn_reflns_limit_h_max 31
_diffrn_reflns_limit_h_min -31
_diffrn_reflns_limit_k_max 16
_diffrn_reflns_limit_k_min -16
_diffrn_reflns_limit_l_max 19
_diffrn_reflns_limit_l_min -19
_diffrn_reflns_number 27470
_diffrn_reflns_theta_full 26.00
_diffrn_reflns_theta_max 26.00
_diffrn_reflns_theta_min 2.85
_exptl_absorpt_coefficient_mu 0.075
_exptl_absorpt_correction_T_max 1.000000
_exptl_absorpt_correction_T_min 0.894441
_exptl_absorpt_correction_type SADABS
_exptl_crystal_colour '  pale yellow '
_exptl_crystal_density_diffrn 1.096
_exptl_crystal_density_method 'not measured'
_exptl_crystal_description block
_exptl_crystal_F_000 1968
_exptl_crystal_size_max 0.43
_exptl_crystal_size_mid 0.35
_exptl_crystal_size_min 0.35
_refine_diff_density_max 0.330
_refine_diff_density_min -0.258
_refine_diff_density_rms 0.043
_refine_ls_extinction_method none
_refine_ls_goodness_of_fit_ref 1.035
_refine_ls_hydrogen_treatment mixed
_refine_ls_matrix_type full
_refine_ls_number_parameters 282
_refine_ls_number_reflns 5304
_refine_ls_number_restraints 0
_refine_ls_restrained_S_all 1.035
_refine_ls_R_factor_all 0.0515
_refine_ls_R_factor_gt 0.0466
_refine_ls_shift/su_max 0.001
_refine_ls_shift/su_mean 0.000
_refine_ls_structure_factor_coef Fsqd
_refine_ls_weighting_details 'calc w=1/[\s^2^(Fo^2^)+(0.0736P)^2^+3.5807P] where P=(Fo^2^+2Fc^2^)/3'
_refine_ls_weighting_scheme calc
_refine_ls_wR_factor_gt 0.1284
_refine_ls_wR_factor_ref 0.1337
_reflns_number_gt 4687
_reflns_number_total 5304
_reflns_threshold_expression >2sigma(I)
_cod_data_source_file b312545a.txt
_cod_data_source_block compound(2)
_cod_depositor_comments
;
The following automatic conversions were performed:
'_symmetry_cell_setting' value 'Monoclinic' changed to 'monoclinic'
according to '/home/saulius/struct/CIF-dictionaries/cif_core.dic'
dictionary named 'cif_core.dic' version 2.4.1 from 2010-06-29.

Automatic conversion script
Id: cif_fix_enum 1527 2010-12-29 10:47:43Z saulius 

The following automatic conversions were performed:

'_diffrn_ambient_temperature' value '123K' was changed to '123' - the
value should be numeric and without a unit designator.

Automatic conversion script
Id: cif_fix_values 1646 2011-03-28 12:23:43Z adriana 

'_chemical_melting_point' tag was changed to
'_chemical_temperature_decomposition' since the value had been given
as ' 150-152 deg. (dec) '. The value ' 150-152 deg. (dec) ' was changed 
to '424.1(10)' - it was converted from degrees Celsius(C) to Kelvins(K),
the average value was taken and precision was estimated.

Adriana Da\<skevi\<c, 2011-06-14
;
_cod_original_sg_symbol_H-M C2/c
_cod_database_code 7102461

loop_
_symmetry_equiv_pos_as_xyz
'x, y, z'
'-x, y, -z+1/2'
'x+1/2, y+1/2, z'
'-x+1/2, y+1/2, -z+1/2'
'-x, -y, -z'
'x, -y, z-1/2'
'-x+1/2, -y+1/2, -z'
'x+1/2, -y+1/2, z-1/2'

loop_
_atom_site_label
_atom_site_type_symbol
_atom_site_fract_x
_atom_site_fract_y
_atom_site_fract_z
_atom_site_U_iso_or_equiv
_atom_site_adp_type
_atom_site_occupancy
_atom_site_symmetry_multiplicity
_atom_site_calc_flag
_atom_site_refinement_flags
O1 O 0.54953(4) 0.76693(7) 0.20510(6) 0.0332(2) Uani 1 1 d .
O2 O 0.57766(4) 0.56160(7) 0.17087(6) 0.0350(2) Uani 1 1 d .
O3 O 0.5000 0.43374(9) 0.2500 0.0350(3) Uani 1 2 d S
C1 C 0.52440(5) 0.69205(9) 0.22728(8) 0.0268(3) Uani 1 1 d .
C2 C 0.53921(5) 0.58947(9) 0.21044(8) 0.0278(3) Uani 1 1 d .
C3 C 0.5000 0.52506(13) 0.2500 0.0281(4) Uani 1 2 d S
O4 O 0.5000 1.11442(9) 0.2500 0.0310(3) Uani 1 2 d S
C4 C 0.5000 1.02302(13) 0.2500 0.0276(4) Uani 1 2 d S
C5 C 0.54334(6) 1.01577(11) 0.11580(9) 0.0381(3) Uani 1 1 d .
H5A H 0.5567 0.9662 0.0791 0.057 Uiso 1 1 calc R
H5B H 0.5718 1.0591 0.1345 0.057 Uiso 1 1 calc R
H5C H 0.5160 1.0530 0.0854 0.057 Uiso 1 1 calc R
N1 N 0.52166(5) 0.96924(8) 0.18839(8) 0.0355(3) Uani 1 1 d .
H1A H 0.5225 0.9061 0.1927 0.043 Uiso 1 1 calc R
O5 O 0.73819(4) 0.77625(10) 0.13091(8) 0.0520(3) Uani 1 1 d .
C6 C 0.69085(6) 0.75659(14) 0.13805(9) 0.0402(4) Uani 1 1 d .
C7 C 0.67422(7) 0.92055(15) 0.19007(12) 0.0538(4) Uani 1 1 d .
H7A H 0.6446 0.9617 0.2020 0.081 Uiso 1 1 calc R
H7B H 0.6944 0.9513 0.1476 0.081 Uiso 1 1 calc R
H7C H 0.6964 0.9115 0.2410 0.081 Uiso 1 1 calc R
C8 C 0.70696(8) 0.58392(16) 0.11267(13) 0.0586(5) Uani 1 1 d .
H8A H 0.6869 0.5244 0.1028 0.088 Uiso 1 1 calc R
H8B H 0.7297 0.5767 0.1631 0.088 Uiso 1 1 calc R
H8C H 0.7281 0.5966 0.0651 0.088 Uiso 1 1 calc R
N2 N 0.65513(5) 0.82607(11) 0.15958(8) 0.0454(3) Uani 1 1 d .
H2A H 0.6216 0.8139 0.1551 0.054 Uiso 1 1 calc R
N3 N 0.67098(5) 0.66521(11) 0.12317(8) 0.0454(3) Uani 1 1 d .
H3A H 0.6372 0.6556 0.1200 0.054 Uiso 1 1 calc R
N4 N 0.38958(4) 0.27540(7) 0.13286(6) 0.0229(2) Uani 1 1 d .
C9 C 0.36129(5) 0.18580(9) 0.09437(8) 0.0254(3) Uani 1 1 d .
H9A H 0.3256 0.1839 0.1142 0.030 Uiso 1 1 calc R
H9B H 0.3582 0.1940 0.0332 0.030 Uiso 1 1 calc R
C10 C 0.38782(5) 0.08739(9) 0.11424(9) 0.0294(3) Uani 1 1 d .
H10A H 0.3900 0.0768 0.1752 0.035 Uiso 1 1 calc R
H10B H 0.4237 0.0882 0.0950 0.035 Uiso 1 1 calc R
C11 C 0.35669(6) 0.00355(10) 0.07085(9) 0.0359(3) Uani 1 1 d .
H11A H 0.3220 -0.0007 0.0942 0.043 Uiso 1 1 calc R
H11B H 0.3515 0.0180 0.0107 0.043 Uiso 1 1 calc R
C12 C 0.38474(7) -0.09525(11) 0.08197(11) 0.0452(4) Uani 1 1 d .
H12A H 0.3637 -0.1457 0.0537 0.068 Uiso 1 1 calc R
H12B H 0.3893 -0.1106 0.1413 0.068 Uiso 1 1 calc R
H12C H 0.4188 -0.0919 0.0579 0.068 Uiso 1 1 calc R
C13 C 0.39285(5) 0.27058(9) 0.22935(8) 0.0250(3) Uani 1 1 d .
H13A H 0.4147 0.2146 0.2470 0.030 Uiso 1 1 calc R
H13B H 0.4106 0.3295 0.2512 0.030 Uiso 1 1 calc R
C14 C 0.33975(5) 0.26155(11) 0.26932(8) 0.0324(3) Uani 1 1 d .
H14A H 0.3251 0.1965 0.2581 0.039 Uiso 1 1 calc R
H14B H 0.3152 0.3097 0.2442 0.039 Uiso 1 1 calc R
C15 C 0.34607(6) 0.27811(14) 0.36441(9) 0.0423(4) Uani 1 1 d .
H15A H 0.3714 0.2310 0.3890 0.051 Uiso 1 1 calc R
H15B H 0.3602 0.3437 0.3753 0.051 Uiso 1 1 calc R
C16 C 0.29399(7) 0.26749(17) 0.40716(11) 0.0582(5) Uani 1 1 d .
H16A H 0.2999 0.2786 0.4671 0.087 Uiso 1 1 calc R
H16B H 0.2802 0.2023 0.3976 0.087 Uiso 1 1 calc R
H16C H 0.2690 0.3149 0.3839 0.087 Uiso 1 1 calc R
C17 C 0.35716(5) 0.36402(9) 0.10071(8) 0.0248(3) Uani 1 1 d .
H17A H 0.3602 0.3689 0.0398 0.030 Uiso 1 1 calc R
H17B H 0.3201 0.3516 0.1105 0.030 Uiso 1 1 calc R
C18 C 0.37254(5) 0.46277(9) 0.14022(9) 0.0286(3) Uani 1 1 d .
H18A H 0.4089 0.4786 0.1281 0.034 Uiso 1 1 calc R
H18B H 0.3704 0.4592 0.2014 0.034 Uiso 1 1 calc R
C19 C 0.33524(5) 0.54308(10) 0.10430(9) 0.0317(3) Uani 1 1 d .
H19A H 0.3389 0.5483 0.0436 0.038 Uiso 1 1 calc R
H19B H 0.2988 0.5244 0.1133 0.038 Uiso 1 1 calc R
C20 C 0.34656(6) 0.64275(10) 0.14513(10) 0.0384(3) Uani 1 1 d .
H20A H 0.3223 0.6907 0.1207 0.058 Uiso 1 1 calc R
H20B H 0.3823 0.6622 0.1354 0.058 Uiso 1 1 calc R
H20C H 0.3422 0.6383 0.2051 0.058 Uiso 1 1 calc R
C21 C 0.44679(5) 0.28183(9) 0.10700(8) 0.0250(3) Uani 1 1 d .
H21A H 0.4618 0.3433 0.1285 0.030 Uiso 1 1 calc R
H21B H 0.4668 0.2287 0.1347 0.030 Uiso 1 1 calc R
C22 C 0.45472(5) 0.27649(11) 0.01215(9) 0.0322(3) Uani 1 1 d .
H22A H 0.4367 0.3314 -0.0164 0.039 Uiso 1 1 calc R
H22B H 0.4394 0.2159 -0.0108 0.039 Uiso 1 1 calc R
C23 C 0.51398(6) 0.27991(10) -0.00370(9) 0.0338(3) Uani 1 1 d .
H23A H 0.5326 0.2335 0.0340 0.041 Uiso 1 1 calc R
H23B H 0.5190 0.2591 -0.0615 0.041 Uiso 1 1 calc R
C24 C 0.53838(6) 0.38114(12) 0.00982(11) 0.0444(4) Uani 1 1 d .
H24A H 0.5754 0.3786 -0.0010 0.067 Uiso 1 1 calc R
H24B H 0.5344 0.4017 0.0673 0.067 Uiso 1 1 calc R
H24C H 0.5208 0.4273 -0.0283 0.067 Uiso 1 1 calc R

loop_
_atom_site_aniso_label
_atom_site_aniso_U_11
_atom_site_aniso_U_22
_atom_site_aniso_U_33
_atom_site_aniso_U_23
_atom_site_aniso_U_13
_atom_site_aniso_U_12
O1 0.0313(5) 0.0230(5) 0.0455(6) 0.0025(4) 0.0055(4) -0.0013(4)
O2 0.0347(5) 0.0303(5) 0.0399(6) -0.0045(4) 0.0020(4) 0.0051(4)
O3 0.0376(7) 0.0203(6) 0.0458(8) 0.000 -0.0098(6) 0.000
C1 0.0272(6) 0.0236(6) 0.0291(6) 0.0004(5) -0.0041(5) 0.0006(5)
C2 0.0278(6) 0.0252(6) 0.0295(6) -0.0007(5) -0.0059(5) 0.0022(5)
C3 0.0296(9) 0.0226(9) 0.0308(9) 0.000 -0.0110(7) 0.000
O4 0.0371(7) 0.0198(6) 0.0354(7) 0.000 -0.0036(6) 0.000
C4 0.0292(9) 0.0221(8) 0.0310(9) 0.000 -0.0041(7) 0.000
C5 0.0435(8) 0.0342(7) 0.0369(8) 0.0019(6) 0.0060(6) 0.0032(6)
N1 0.0492(7) 0.0206(5) 0.0373(7) 0.0011(5) 0.0082(5) 0.0031(5)
O5 0.0265(6) 0.0839(9) 0.0457(7) -0.0115(6) 0.0029(5) -0.0035(5)
C6 0.0269(7) 0.0696(11) 0.0238(7) -0.0021(7) -0.0006(5) -0.0015(7)
C7 0.0445(9) 0.0679(12) 0.0490(10) -0.0033(9) 0.0021(8) 0.0003(8)
C8 0.0481(10) 0.0728(13) 0.0539(11) -0.0174(9) -0.0065(8) 0.0056(9)
N2 0.0263(6) 0.0683(10) 0.0416(7) 0.0015(6) 0.0030(5) -0.0008(6)
N3 0.0293(6) 0.0706(10) 0.0360(7) -0.0064(6) -0.0004(5) 0.0003(6)
N4 0.0248(5) 0.0206(5) 0.0233(5) 0.0000(4) 0.0006(4) -0.0008(4)
C9 0.0264(6) 0.0242(6) 0.0253(6) -0.0028(5) -0.0004(5) -0.0041(5)
C10 0.0340(7) 0.0222(6) 0.0318(7) -0.0019(5) 0.0008(5) -0.0021(5)
C11 0.0418(8) 0.0268(7) 0.0391(8) -0.0051(6) 0.0018(6) -0.0058(6)
C12 0.0634(10) 0.0245(7) 0.0483(9) -0.0060(6) 0.0081(8) -0.0025(7)
C13 0.0284(6) 0.0244(6) 0.0218(6) 0.0008(5) -0.0013(5) -0.0004(5)
C14 0.0294(7) 0.0422(8) 0.0255(7) 0.0004(5) 0.0012(5) -0.0043(6)
C15 0.0354(8) 0.0642(11) 0.0273(7) -0.0026(7) 0.0026(6) -0.0038(7)
C16 0.0445(9) 0.0988(16) 0.0323(8) -0.0051(9) 0.0105(7) -0.0075(10)
C17 0.0259(6) 0.0233(6) 0.0249(6) 0.0016(5) -0.0009(5) 0.0012(5)
C18 0.0316(7) 0.0230(6) 0.0305(7) 0.0007(5) -0.0027(5) 0.0006(5)
C19 0.0310(7) 0.0260(7) 0.0378(7) 0.0016(5) -0.0023(6) 0.0016(5)
C20 0.0478(8) 0.0264(7) 0.0403(8) 0.0004(6) -0.0043(6) 0.0072(6)
C21 0.0230(6) 0.0237(6) 0.0281(6) 0.0003(5) 0.0011(5) -0.0009(5)
C22 0.0315(7) 0.0367(7) 0.0285(7) -0.0009(5) 0.0033(5) -0.0026(6)
C23 0.0338(7) 0.0376(8) 0.0307(7) 0.0043(6) 0.0071(6) 0.0059(6)
C24 0.0367(8) 0.0485(9) 0.0484(9) 0.0084(7) 0.0070(7) -0.0063(7)

loop_
_atom_type_symbol
_atom_type_description
_atom_type_scat_dispersion_real
_atom_type_scat_dispersion_imag
_atom_type_scat_source
C C 0.0033 0.0016 'International Tables Vol C Tables 4.2.6.8 and 6.1.1.4'
H H 0.0000 0.0000 'International Tables Vol C Tables 4.2.6.8 and 6.1.1.4'
N N 0.0061 0.0033 'International Tables Vol C Tables 4.2.6.8 and 6.1.1.4'
O O 0.0106 0.0060 'International Tables Vol C Tables 4.2.6.8 and 6.1.1.4'

loop_
_geom_angle_atom_site_label_1
_geom_angle_atom_site_label_2
_geom_angle_atom_site_label_3
_geom_angle
_geom_angle_site_symmetry_1
_geom_angle_site_symmetry_3
O1 C1 C1 126.08(7) . 2_655
O1 C1 C2 125.32(12) . .
C1 C1 C2 108.59(7) 2_655 .
O2 C2 C1 126.39(12) . .
O2 C2 C3 126.15(12) . .
C1 C2 C3 107.46(11) . .
O3 C3 C2 126.11(8) . .
O3 C3 C2 126.11(8) . 2_655
C2 C3 C2 107.79(15) . 2_655
O4 C4 N1 122.60(8) . .
O4 C4 N1 122.60(8) . 2_655
N1 C4 N1 114.79(16) . 2_655
C4 N1 C5 121.33(12) . .
O5 C6 N3 122.21(15) . .
O5 C6 N2 122.02(16) . .
N3 C6 N2 115.76(13) . .
C6 N2 C7 119.09(13) . .
C6 N3 C8 119.42(14) . .
C9 N4 C13 111.32(9) . .
C9 N4 C21 111.67(9) . .
C13 N4 C21 105.74(9) . .
C9 N4 C17 105.51(9) . .
C13 N4 C17 111.39(9) . .
C21 N4 C17 111.33(9) . .
C10 C9 N4 115.46(10) . .
C9 C10 C11 110.74(11) . .
C12 C11 C10 112.46(12) . .
C14 C13 N4 114.83(10) . .
C13 C14 C15 110.68(11) . .
C16 C15 C14 112.35(13) . .
C18 C17 N4 116.08(10) . .
C17 C18 C19 109.85(11) . .
C20 C19 C18 112.40(11) . .
C22 C21 N4 116.03(10) . .
C21 C22 C23 110.03(11) . .
C24 C23 C22 113.39(12) . .

loop_
_geom_bond_atom_site_label_1
_geom_bond_atom_site_label_2
_geom_bond_distance
_geom_bond_site_symmetry_2
O1 C1 1.2574(16) .
O2 C2 1.2409(17) .
O3 C3 1.239(2) .
C1 C1 1.458(3) 2_655
C1 C2 1.4693(18) .
C2 C3 1.4831(17) .
C3 C2 1.4831(17) 2_655
O4 C4 1.240(2) .
C4 N1 1.3545(15) .
C4 N1 1.3545(15) 2_655
C5 N1 1.4418(19) .
O5 C6 1.2340(18) .
C6 N3 1.353(2) .
C6 N2 1.360(2) .
C7 N2 1.442(2) .
C8 N3 1.444(2) .
N4 C9 1.5190(15) .
N4 C13 1.5211(15) .
N4 C21 1.5231(16) .
N4 C17 1.5247(15) .
C9 C10 1.5185(18) .
C10 C11 1.5227(18) .
C11 C12 1.521(2) .
C13 C14 1.5162(18) .
C14 C15 1.5163(19) .
C15 C16 1.516(2) .
C17 C18 1.5190(17) .
C18 C19 1.5275(18) .
C19 C20 1.5181(19) .
C21 C22 1.5224(18) .
C22 C23 1.5293(19) .
C23 C24 1.515(2) .

loop_
_geom_hbond_atom_site_label_D
_geom_hbond_atom_site_label_H
_geom_hbond_atom_site_label_A
_geom_hbond_distance_DH
_geom_hbond_distance_HA
_geom_hbond_distance_DA
_geom_hbond_angle_DHA
N1 H1A O1 0.86 2.01 2.8423(15) 161.6
N2 H2A O1 0.86 2.12 2.9088(17) 152.4
N3 H3A O2 0.86 2.16 2.8769(18) 140.8

loop_
_geom_torsion_atom_site_label_1
_geom_torsion_atom_site_label_2
_geom_torsion_atom_site_label_3
_geom_torsion_atom_site_label_4
_geom_torsion
_geom_torsion_site_symmetry_1
_geom_torsion_site_symmetry_4
O1 C1 C2 O2 -1.5(2) . .
C1 C1 C2 O2 177.76(13) 2_655 .
O1 C1 C2 C3 178.07(11) . .
C1 C1 C2 C3 -2.67(16) 2_655 .
O2 C2 C3 O3 0.58(15) . .
C1 C2 C3 O3 -178.99(6) . .
O2 C2 C3 C2 -179.42(15) . 2_655
C1 C2 C3 C2 1.01(6) . 2_655
O4 C4 N1 C5 -3.83(15) . .
N1 C4 N1 C5 176.17(15) 2_655 .
O5 C6 N2 C7 -11.6(2) . .
N3 C6 N2 C7 169.77(14) . .
O5 C6 N3 C8 10.7(2) . .
N2 C6 N3 C8 -170.66(14) . .
C13 N4 C9 C10 -61.66(13) . .
C21 N4 C9 C10 56.28(13) . .
C17 N4 C9 C10 177.37(10) . .
N4 C9 C10 C11 -178.74(11) . .
C9 C10 C11 C12 174.40(12) . .
C9 N4 C13 C14 -57.29(14) . .
C21 N4 C13 C14 -178.75(10) . .
C17 N4 C13 C14 60.17(13) . .
N4 C13 C14 C15 -168.50(12) . .
C13 C14 C15 C16 -178.75(14) . .
C9 N4 C17 C18 171.49(10) . .
C13 N4 C17 C18 50.56(14) . .
C21 N4 C17 C18 -67.20(13) . .
N4 C17 C18 C19 -177.74(11) . .
C17 C18 C19 C20 176.68(12) . .
C9 N4 C21 C22 52.48(14) . .
C13 N4 C21 C22 173.72(10) . .
C17 N4 C21 C22 -65.16(13) . .
N4 C21 C22 C23 -177.85(10) . .
C21 C22 C23 C24 -73.64(15) . .
